data_4341252
loop_
_publ_author_name
'Frank, Nicolas'
'Hanau, Katharina'
'Langer, Robert'

_publ_section_title
;
 Metal-Ligand Cooperation in H2 Activation with Iron Complexes Bearing
 Hemilabile Bis(diphenylphosphino)amine Ligands.
;
_journal_issue 20
_journal_name_full 'Inorganic chemistry'
_journal_page_first 11335
_journal_page_last 11343
_journal_paper_doi 10.1021/ic5022164
_journal_volume 53
_journal_year 2014
_chemical_formula_moiety 'C72 H63 Fe N3 P6, 0.5(C7 H8)'
_chemical_formula_sum 'C75.5 H67 Fe N3 P6'
_chemical_formula_weight 1257.99
_chemical_name_systematic
; 
 ? 
;
_space_group_IT_number 2
_symmetry_cell_setting triclinic
_symmetry_space_group_name_Hall '-P 1'
_symmetry_space_group_name_H-M 'P -1'
_atom_sites_solution_hydrogens geom
_atom_sites_solution_primary direct
_atom_sites_solution_secondary difmap
_audit_creation_method SHELXL-97
_cell_angle_alpha 94.91(3)
_cell_angle_beta 101.53(3)
_cell_angle_gamma 106.56(3)
_cell_formula_units_Z 2
_cell_length_a 12.502(3)
_cell_length_b 14.942(3)
_cell_length_c 18.299(4)
_cell_measurement_temperature 100(2)
_cell_volume 3173.2(14)
_computing_cell_refinement 'STOE X-AREA'
_computing_data_collection 'STOE X-AREA'
_computing_data_reduction 'STOE X-RED'
_computing_structure_refinement 'SHELXL-97 (Sheldrick, 1997)'
_computing_structure_solution 'SHELXS-97 (Sheldrick, 1990)'
_diffrn_ambient_temperature 100(2)
_diffrn_detector 'image plate (34 cm diameter)'
_diffrn_detector_area_resol_mean 6.67
_diffrn_detector_type STOE
_diffrn_measured_fraction_theta_full 0.988
_diffrn_measured_fraction_theta_max 0.988
_diffrn_measurement_device '2-circle goniometer'
_diffrn_measurement_device_type 'STOE IPDS 2'
_diffrn_measurement_method 'rotation method'
_diffrn_radiation_collimation '0.5 mm diameter, monocapillary'
_diffrn_radiation_monochromator 'plane graphite'
_diffrn_radiation_polarisn_norm 0
_diffrn_radiation_type MoK\a
_diffrn_radiation_wavelength 0.71073
_diffrn_reflns_av_R_equivalents 0.0375
_diffrn_reflns_av_sigmaI/netI 0.0776
_diffrn_reflns_limit_h_max 15
_diffrn_reflns_limit_h_min -14
_diffrn_reflns_limit_k_max 18
_diffrn_reflns_limit_k_min -18
_diffrn_reflns_limit_l_max 23
_diffrn_reflns_limit_l_min -23
_diffrn_reflns_number 29010
_diffrn_reflns_theta_full 26.75
_diffrn_reflns_theta_max 26.75
_diffrn_reflns_theta_min 1.15
_diffrn_source 'sealed X-ray tube, 12 x 0.4 mm long-fine focus'
_diffrn_source_current 32
_diffrn_source_power 1.60
_diffrn_source_voltage 50
_exptl_absorpt_coefficient_mu 0.436
_exptl_absorpt_correction_T_max 0.9530
_exptl_absorpt_correction_T_min 0.8818
_exptl_absorpt_correction_type numerical
_exptl_absorpt_process_details 'STOE X-RED'
_exptl_crystal_colour red
_exptl_crystal_density_diffrn 1.317
_exptl_crystal_density_method 'not measured'
_exptl_crystal_description block
_exptl_crystal_F_000 1314
_exptl_crystal_size_max 0.200
_exptl_crystal_size_mid 0.133
_exptl_crystal_size_min 0.100
_refine_diff_density_max 0.472
_refine_diff_density_min -0.348
_refine_diff_density_rms 0.048
_refine_ls_extinction_method none
_refine_ls_goodness_of_fit_ref 0.850
_refine_ls_hydrogen_treatment mixed
_refine_ls_matrix_type full
_refine_ls_number_parameters 773
_refine_ls_number_reflns 13336
_refine_ls_number_restraints 0
_refine_ls_restrained_S_all 0.850
_refine_ls_R_factor_all 0.0754
_refine_ls_R_factor_gt 0.0358
_refine_ls_shift/su_max 0.001
_refine_ls_shift/su_mean 0.000
_refine_ls_structure_factor_coef Fsqd
_refine_ls_weighting_details 'calc w=1/[\s^2^(Fo^2^)+(0.0317P)^2^+0.0000P] where P=(Fo^2^+2Fc^2^)/3'
_refine_ls_weighting_scheme calc
_refine_ls_wR_factor_gt 0.0658
_refine_ls_wR_factor_ref 0.0727
_reflns_number_gt 8763
_reflns_number_total 13336
_reflns_threshold_expression >2sigma(I)
_cod_data_source_file ic5022164_si_003.cif
_cod_data_source_block nfm11abs
_cod_depositor_comments
;
The following automatic conversions were performed:

'_exptl_absorpt_correction_type' value 'Numerical' changed to
'numerical' according to
/home/saulius/struct/COD-crude-data--automatic-downloads/rss-feeds/ACS/lib/dictionaries/cif_core.dic
dictionary named 'cif_core.dic' version 2.4.2 from 2011-04-26.

Automatic conversion script
Id: cif_fix_values 2827 2014-09-09 07:05:25Z andrius 

 Adding full bibliography for 4341251--4341253.cif.
;
_cod_original_cell_volume 3173.2(12)
_cod_original_sg_symbol_H-M P-1
_cod_original_formula_sum 'C75.50 H67 Fe N3 P6'
_cod_database_code 4341252

loop_
_symmetry_equiv_pos_as_xyz
'x, y, z'
'-x, -y, -z'

loop_
_atom_site_label
_atom_site_type_symbol
_atom_site_fract_x
_atom_site_fract_y
_atom_site_fract_z
_atom_site_U_iso_or_equiv
_atom_site_adp_type
_atom_site_occupancy
_atom_site_symmetry_multiplicity
_atom_site_calc_flag
_atom_site_refinement_flags
_atom_site_disorder_assembly
_atom_site_disorder_group
Fe1 Fe 0.14020(3) 0.77102(2) 0.239558(16) 0.02383(8) Uani 1 1 d . . .
P1 P 0.31796(5) 0.75489(4) 0.27742(3) 0.02483(13) Uani 1 1 d . . .
N1 N 0.35084(15) 0.81498(12) 0.36447(9) 0.0267(4) Uani 1 1 d . . .
C1 C 0.44090(19) 0.80324(14) 0.23660(11) 0.0262(5) Uani 1 1 d . . .
C2 C 0.4483(2) 0.76283(15) 0.16697(11) 0.0302(5) Uani 1 1 d . . .
H2A H 0.3890 0.7079 0.1401 0.036 Uiso 1 1 calc R . .
C3 C 0.5407(2) 0.80152(16) 0.13647(12) 0.0337(5) Uani 1 1 d . . .
H3A H 0.5444 0.7733 0.0889 0.040 Uiso 1 1 calc R . .
C4 C 0.6279(2) 0.88152(16) 0.17538(12) 0.0346(5) Uani 1 1 d . . .
H4A H 0.6916 0.9080 0.1546 0.042 Uiso 1 1 calc R . .
C5 C 0.6220(2) 0.92264(16) 0.24470(12) 0.0333(5) Uani 1 1 d . . .
H5A H 0.6813 0.9777 0.2712 0.040 Uiso 1 1 calc R . .
C6 C 0.52971(19) 0.88370(15) 0.27542(12) 0.0289(5) Uani 1 1 d . . .
H6A H 0.5267 0.9118 0.3232 0.035 Uiso 1 1 calc R . .
C7 C 0.33777(19) 0.63838(14) 0.28708(11) 0.0264(5) Uani 1 1 d . . .
C8 C 0.39592(19) 0.62151(15) 0.35536(11) 0.0295(5) Uani 1 1 d . . .
H8A H 0.4271 0.6708 0.3972 0.035 Uiso 1 1 calc R . .
C9 C 0.4085(2) 0.53269(15) 0.36243(12) 0.0326(5) Uani 1 1 d . . .
H9A H 0.4468 0.5215 0.4095 0.039 Uiso 1 1 calc R . .
C10 C 0.3659(2) 0.46079(15) 0.30162(12) 0.0340(5) Uani 1 1 d . . .
H10A H 0.3743 0.4003 0.3068 0.041 Uiso 1 1 calc R . .
C11 C 0.3108(2) 0.47751(15) 0.23287(13) 0.0355(6) Uani 1 1 d . . .
H11A H 0.2840 0.4293 0.1902 0.043 Uiso 1 1 calc R . .
C12 C 0.2950(2) 0.56497(15) 0.22672(12) 0.0312(5) Uani 1 1 d . . .
H12A H 0.2541 0.5750 0.1801 0.037 Uiso 1 1 calc R . .
C13 C 0.1683(2) 0.73399(14) 0.43258(11) 0.0271(5) Uani 1 1 d . . .
C14 C 0.0546(2) 0.70591(15) 0.43893(11) 0.0309(5) Uani 1 1 d . . .
H14A H -0.0001 0.7287 0.4088 0.037 Uiso 1 1 calc R . .
C15 C 0.0208(2) 0.64492(16) 0.48900(12) 0.0370(6) Uani 1 1 d . . .
H15A H -0.0568 0.6263 0.4931 0.044 Uiso 1 1 calc R . .
C16 C 0.1002(2) 0.61112(16) 0.53304(12) 0.0384(6) Uani 1 1 d . . .
H16A H 0.0767 0.5686 0.5667 0.046 Uiso 1 1 calc R . .
C17 C 0.2132(2) 0.63910(15) 0.52798(12) 0.0349(6) Uani 1 1 d . . .
H17A H 0.2675 0.6161 0.5584 0.042 Uiso 1 1 calc R . .
C18 C 0.2480(2) 0.70093(14) 0.47854(11) 0.0287(5) Uani 1 1 d . . .
H18A H 0.3262 0.7209 0.4759 0.034 Uiso 1 1 calc R . .
C19 C 0.23608(19) 0.92362(14) 0.42977(11) 0.0252(5) Uani 1 1 d . . .
C20 C 0.1443(2) 0.94365(15) 0.45293(11) 0.0297(5) Uani 1 1 d . . .
H20A H 0.0682 0.9038 0.4315 0.036 Uiso 1 1 calc R . .
C21 C 0.1632(2) 1.02141(16) 0.50710(12) 0.0345(5) Uani 1 1 d . . .
H21A H 0.1000 1.0339 0.5226 0.041 Uiso 1 1 calc R . .
C22 C 0.2743(2) 1.08095(15) 0.53865(12) 0.0338(6) Uani 1 1 d . . .
H22A H 0.2870 1.1337 0.5758 0.041 Uiso 1 1 calc R . .
C23 C 0.3655(2) 1.06296(15) 0.51578(11) 0.0308(5) Uani 1 1 d . . .
H23A H 0.4413 1.1039 0.5366 0.037 Uiso 1 1 calc R . .
C24 C 0.3470(2) 0.98481(14) 0.46214(11) 0.0277(5) Uani 1 1 d . . .
H24A H 0.4107 0.9727 0.4472 0.033 Uiso 1 1 calc R . .
C25 C -0.12106(19) 0.62156(15) 0.26863(11) 0.0288(5) Uani 1 1 d . . .
C26 C -0.1784(2) 0.54345(17) 0.29775(13) 0.0382(6) Uani 1 1 d . . .
H26A H -0.1488 0.4917 0.3019 0.046 Uiso 1 1 calc R . .
C27 C -0.2779(2) 0.5409(2) 0.32063(15) 0.0495(7) Uani 1 1 d . . .
H27A H -0.3164 0.4871 0.3402 0.059 Uiso 1 1 calc R . .
C28 C -0.3222(2) 0.61514(19) 0.31544(14) 0.0469(7) Uani 1 1 d . . .
H28A H -0.3900 0.6129 0.3321 0.056 Uiso 1 1 calc R . .
C29 C -0.2680(2) 0.69257(17) 0.28615(13) 0.0398(6) Uani 1 1 d . . .
H29A H -0.2988 0.7436 0.2816 0.048 Uiso 1 1 calc R . .
C30 C -0.1680(2) 0.69548(16) 0.26329(12) 0.0338(5) Uani 1 1 d . . .
H30A H -0.1305 0.7493 0.2434 0.041 Uiso 1 1 calc R . .
C31 C 0.03317(19) 0.51682(14) 0.25855(11) 0.0266(5) Uani 1 1 d . . .
C32 C 0.09659(19) 0.50900(15) 0.32878(12) 0.0293(5) Uani 1 1 d . . .
H32A H 0.1316 0.5632 0.3663 0.035 Uiso 1 1 calc R . .
C33 C 0.1083(2) 0.42252(15) 0.34367(12) 0.0315(5) Uani 1 1 d . . .
H33A H 0.1524 0.4182 0.3912 0.038 Uiso 1 1 calc R . .
C34 C 0.0565(2) 0.34195(15) 0.29001(12) 0.0331(5) Uani 1 1 d . . .
H34A H 0.0644 0.2828 0.3008 0.040 Uiso 1 1 calc R . .
C35 C -0.0070(2) 0.34894(15) 0.22042(12) 0.0328(5) Uani 1 1 d . . .
H35A H -0.0429 0.2942 0.1835 0.039 Uiso 1 1 calc R . .
C36 C -0.0180(2) 0.43519(15) 0.20465(12) 0.0306(5) Uani 1 1 d . . .
H36A H -0.0609 0.4392 0.1566 0.037 Uiso 1 1 calc R . .
C37 C -0.04252(19) 0.74404(14) 0.05198(11) 0.0277(5) Uani 1 1 d . . .
C38 C -0.0631(2) 0.71960(14) -0.02643(11) 0.0297(5) Uani 1 1 d . . .
H38A H -0.0196 0.6856 -0.0470 0.036 Uiso 1 1 calc R . .
C39 C -0.1473(2) 0.74525(15) -0.07410(12) 0.0341(6) Uani 1 1 d . . .
H39A H -0.1607 0.7288 -0.1272 0.041 Uiso 1 1 calc R . .
C40 C -0.2117(2) 0.79428(15) -0.04518(12) 0.0341(6) Uani 1 1 d . . .
H40A H -0.2682 0.8122 -0.0783 0.041 Uiso 1 1 calc R . .
C41 C -0.1936(2) 0.81738(15) 0.03229(12) 0.0333(5) Uani 1 1 d . . .
H41A H -0.2388 0.8499 0.0525 0.040 Uiso 1 1 calc R . .
C42 C -0.1084(2) 0.79241(15) 0.08044(12) 0.0306(5) Uani 1 1 d . . .
H42A H -0.0955 0.8089 0.1335 0.037 Uiso 1 1 calc R . .
C43 C 0.13738(19) 0.66028(14) 0.05660(11) 0.0277(5) Uani 1 1 d . . .
C44 C 0.2050(2) 0.72178(15) 0.01835(11) 0.0318(5) Uani 1 1 d . . .
H44A H 0.2055 0.7857 0.0215 0.038 Uiso 1 1 calc R . .
C45 C 0.2713(2) 0.69102(16) -0.02412(12) 0.0358(6) Uani 1 1 d . . .
H45A H 0.3151 0.7332 -0.0510 0.043 Uiso 1 1 calc R . .
C46 C 0.2737(2) 0.59842(16) -0.02733(12) 0.0356(6) Uani 1 1 d . . .
H46A H 0.3205 0.5775 -0.0555 0.043 Uiso 1 1 calc R . .
C47 C 0.2081(2) 0.53673(15) 0.01043(11) 0.0326(5) Uani 1 1 d . . .
H47A H 0.2103 0.4736 0.0087 0.039 Uiso 1 1 calc R . .
C48 C 0.1387(2) 0.56704(15) 0.05091(11) 0.0297(5) Uani 1 1 d . . .
H48A H 0.0915 0.5235 0.0751 0.036 Uiso 1 1 calc R . .
C49 C 0.23234(19) 0.94105(14) 0.12721(11) 0.0263(5) Uani 1 1 d . . .
C50 C 0.3458(2) 0.95327(14) 0.12268(12) 0.0303(5) Uani 1 1 d . . .
H50A H 0.4012 0.9529 0.1665 0.036 Uiso 1 1 calc R . .
C51 C 0.3791(2) 0.96590(16) 0.05542(12) 0.0357(6) Uani 1 1 d . . .
H51A H 0.4563 0.9730 0.0533 0.043 Uiso 1 1 calc R . .
C52 C 0.2999(2) 0.96816(16) -0.00882(12) 0.0377(6) Uani 1 1 d . . .
H52A H 0.3226 0.9773 -0.0548 0.045 Uiso 1 1 calc R . .
C53 C 0.1878(2) 0.95696(15) -0.00523(12) 0.0339(6) Uani 1 1 d . . .
H53A H 0.1335 0.9588 -0.0491 0.041 Uiso 1 1 calc R . .
C54 C 0.1531(2) 0.94296(14) 0.06175(11) 0.0290(5) Uani 1 1 d . . .
H54A H 0.0753 0.9347 0.0631 0.035 Uiso 1 1 calc R . .
C55 C 0.08544(19) 0.98076(14) 0.21995(11) 0.0270(5) Uani 1 1 d . . .
C56 C 0.0801(2) 1.05637(14) 0.18143(11) 0.0302(5) Uani 1 1 d . . .
H56A H 0.1314 1.0762 0.1498 0.036 Uiso 1 1 calc R . .
C57 C 0.0003(2) 1.10320(15) 0.18880(12) 0.0350(6) Uani 1 1 d . . .
H57A H -0.0034 1.1538 0.1613 0.042 Uiso 1 1 calc R . .
C58 C -0.0734(2) 1.07700(16) 0.23552(13) 0.0375(6) Uani 1 1 d . . .
H58A H -0.1288 1.1084 0.2395 0.045 Uiso 1 1 calc R . .
C59 C -0.0659(2) 1.00413(15) 0.27679(13) 0.0340(5) Uani 1 1 d . . .
H59A H -0.1142 0.9870 0.3106 0.041 Uiso 1 1 calc R . .
C60 C 0.01218(19) 0.95662(14) 0.26846(11) 0.0289(5) Uani 1 1 d . . .
H60A H 0.0160 0.9064 0.2964 0.035 Uiso 1 1 calc R . .
C61 C 0.5198(2) 1.13883(15) 0.28641(12) 0.0334(5) Uani 1 1 d . . .
C62 C 0.5802(2) 1.19029(18) 0.23976(14) 0.0456(7) Uani 1 1 d . . .
H62A H 0.5396 1.2058 0.1955 0.055 Uiso 1 1 calc R . .
C63 C 0.6996(2) 1.2193(2) 0.25725(15) 0.0538(8) Uani 1 1 d . . .
H63A H 0.7400 1.2552 0.2253 0.065 Uiso 1 1 calc R . .
C64 C 0.7594(2) 1.19614(19) 0.32063(15) 0.0494(7) Uani 1 1 d . . .
H64A H 0.8410 1.2169 0.3326 0.059 Uiso 1 1 calc R . .
C65 C 0.7014(2) 1.14292(16) 0.36686(13) 0.0397(6) Uani 1 1 d . . .
H65A H 0.7427 1.1253 0.4098 0.048 Uiso 1 1 calc R . .
C66 C 0.5817(2) 1.11517(15) 0.35019(12) 0.0346(5) Uani 1 1 d . . .
H66A H 0.5418 1.0797 0.3826 0.042 Uiso 1 1 calc R . .
C67 C 0.3530(2) 1.18636(15) 0.35003(12) 0.0320(5) Uani 1 1 d . . .
C68 C 0.4458(2) 1.26209(15) 0.39209(12) 0.0364(6) Uani 1 1 d . . .
H68A H 0.5193 1.2727 0.3814 0.044 Uiso 1 1 calc R . .
C69 C 0.4312(2) 1.32153(16) 0.44904(13) 0.0419(7) Uani 1 1 d . . .
H69A H 0.4951 1.3724 0.4771 0.050 Uiso 1 1 calc R . .
C70 C 0.3260(3) 1.30819(17) 0.46555(13) 0.0432(7) Uani 1 1 d . . .
H70A H 0.3170 1.3495 0.5047 0.052 Uiso 1 1 calc R . .
C71 C 0.2321(2) 1.23331(17) 0.42433(13) 0.0418(6) Uani 1 1 d . . .
H71A H 0.1588 1.2234 0.4353 0.050 Uiso 1 1 calc R . .
C72 C 0.2465(2) 1.17331(16) 0.36709(12) 0.0357(6) Uani 1 1 d . . .
H72A H 0.1824 1.1225 0.3392 0.043 Uiso 1 1 calc R . .
P2 P 0.21876(5) 0.81421(4) 0.36676(3) 0.02457(13) Uani 1 1 d . . .
N2 N -0.02686(18) 0.60990(13) 0.14206(10) 0.0281(4) Uani 1 1 d . . .
H1N2 H -0.079(2) 0.5760(16) 0.1173(13) 0.029(7) Uiso 1 1 d . . .
P3 P 0.01317(5) 0.63003(4) 0.23762(3) 0.02567(13) Uani 1 1 d . . .
N3 N 0.31192(16) 0.99983(12) 0.27756(10) 0.0279(4) Uani 1 1 d . . .
H1N3 H 0.336(2) 0.9815(15) 0.3128(12) 0.031(7) Uiso 1 1 d . . .
P4 P 0.06099(5) 0.70558(4) 0.11927(3) 0.02595(13) Uani 1 1 d . . .
P5 P 0.19472(5) 0.91929(4) 0.21798(3) 0.02442(13) Uani 1 1 d . . .
P6 P 0.36407(5) 1.11556(4) 0.26546(3) 0.03018(14) Uani 1 1 d . . .
H1FE H 0.033(2) 0.7941(15) 0.2376(12) 0.045(7) Uiso 1 1 d . . .
C100 C 0.5703(3) 0.5794(2) 0.0064(2) 0.0517(5) Uani 0.50 1 d PG A -1
H10B H 0.6265 0.6343 0.0359 0.062 Uiso 0.50 1 calc PR A -1
C101 C 0.5493(3) 0.5684(2) -0.0719(2) 0.0517(5) Uani 0.50 1 d PG A -1
H10C H 0.5911 0.6158 -0.0959 0.062 Uiso 0.50 1 calc PR A -1
C102 C 0.4671(4) 0.4880(3) -0.11502(16) 0.0517(5) Uani 0.50 1 d PG A -1
H10D H 0.4528 0.4804 -0.1685 0.062 Uiso 0.50 1 calc PR A -1
C103 C 0.4060(3) 0.4186(2) -0.0799(2) 0.0517(5) Uani 0.50 1 d PG A -1
H10E H 0.3498 0.3636 -0.1094 0.062 Uiso 0.50 1 calc PR A -1
C104 C 0.4270(4) 0.4296(3) -0.0016(2) 0.0517(5) Uani 0.50 1 d PG A -1
H10F H 0.3852 0.3821 0.0224 0.062 Uiso 0.50 1 calc PR A -1
C105 C 0.5092(4) 0.5100(3) 0.04152(16) 0.0517(5) Uani 0.50 1 d PG A -1
C106 C 0.5355(8) 0.5222(7) 0.1259(3) 0.087(3) Uani 0.50 1 d P A -1
H10G H 0.5108 0.4604 0.1423 0.130 Uiso 0.50 1 calc PR A -1
H10H H 0.4946 0.5630 0.1445 0.130 Uiso 0.50 1 calc PR A -1
H10I H 0.6183 0.5513 0.1461 0.130 Uiso 0.50 1 calc PR A -1

loop_
_atom_site_aniso_label
_atom_site_aniso_U_11
_atom_site_aniso_U_22
_atom_site_aniso_U_33
_atom_site_aniso_U_23
_atom_site_aniso_U_13
_atom_site_aniso_U_12
Fe1 0.02287(18) 0.02446(15) 0.02329(15) 0.00397(12) 0.00444(13) 0.00653(13)
P1 0.0240(3) 0.0261(3) 0.0241(3) 0.0036(2) 0.0052(2) 0.0076(2)
N1 0.0230(10) 0.0305(9) 0.0261(9) 0.0023(7) 0.0049(8) 0.0089(8)
C1 0.0252(12) 0.0262(11) 0.0285(11) 0.0069(9) 0.0044(9) 0.0102(9)
C2 0.0277(13) 0.0319(12) 0.0295(11) 0.0022(9) 0.0054(10) 0.0086(10)
C3 0.0355(15) 0.0398(13) 0.0309(11) 0.0060(10) 0.0134(10) 0.0155(11)
C4 0.0303(14) 0.0382(13) 0.0402(13) 0.0105(10) 0.0155(11) 0.0116(11)
C5 0.0251(13) 0.0354(12) 0.0375(12) 0.0045(10) 0.0053(10) 0.0080(10)
C6 0.0279(13) 0.0311(11) 0.0290(11) 0.0062(9) 0.0074(10) 0.0101(10)
C7 0.0224(12) 0.0302(11) 0.0279(11) 0.0050(9) 0.0076(9) 0.0089(9)
C8 0.0263(13) 0.0332(12) 0.0283(11) 0.0038(9) 0.0038(9) 0.0100(10)
C9 0.0315(14) 0.0344(12) 0.0339(12) 0.0089(10) 0.0064(10) 0.0133(10)
C10 0.0341(14) 0.0291(12) 0.0426(13) 0.0080(10) 0.0115(11) 0.0134(10)
C11 0.0383(15) 0.0291(12) 0.0363(12) 0.0004(10) 0.0091(11) 0.0073(11)
C12 0.0302(14) 0.0313(12) 0.0297(11) 0.0042(9) 0.0041(10) 0.0080(10)
C13 0.0294(13) 0.0260(11) 0.0231(10) 0.0000(8) 0.0060(9) 0.0056(9)
C14 0.0310(14) 0.0324(12) 0.0268(11) 0.0027(9) 0.0066(10) 0.0064(10)
C15 0.0328(14) 0.0373(13) 0.0353(12) 0.0037(10) 0.0108(11) 0.0009(11)
C16 0.0457(17) 0.0342(12) 0.0291(12) 0.0069(10) 0.0089(11) 0.0019(12)
C17 0.0400(16) 0.0321(12) 0.0278(11) 0.0038(9) 0.0015(10) 0.0085(11)
C18 0.0303(13) 0.0278(11) 0.0265(10) 0.0030(9) 0.0055(9) 0.0074(10)
C19 0.0263(13) 0.0269(11) 0.0228(10) 0.0068(8) 0.0050(9) 0.0084(9)
C20 0.0248(13) 0.0348(12) 0.0283(11) 0.0037(9) 0.0043(9) 0.0091(10)
C21 0.0315(14) 0.0406(13) 0.0333(12) 0.0026(10) 0.0071(10) 0.0154(11)
C22 0.0391(15) 0.0324(12) 0.0281(11) -0.0010(9) 0.0024(10) 0.0137(11)
C23 0.0281(13) 0.0316(12) 0.0287(11) 0.0051(9) 0.0000(10) 0.0076(10)
C24 0.0276(13) 0.0288(11) 0.0269(10) 0.0067(9) 0.0052(9) 0.0096(10)
C25 0.0250(13) 0.0351(12) 0.0235(10) 0.0033(9) 0.0017(9) 0.0082(10)
C26 0.0312(15) 0.0439(14) 0.0444(13) 0.0177(11) 0.0124(11) 0.0135(11)
C27 0.0373(16) 0.0594(17) 0.0613(16) 0.0325(14) 0.0213(13) 0.0161(14)
C28 0.0320(15) 0.0676(18) 0.0498(15) 0.0209(13) 0.0182(12) 0.0194(14)
C29 0.0302(14) 0.0466(14) 0.0452(14) 0.0092(11) 0.0100(11) 0.0146(12)
C30 0.0271(14) 0.0347(12) 0.0378(12) 0.0059(10) 0.0081(10) 0.0062(10)
C31 0.0233(12) 0.0286(11) 0.0288(11) 0.0073(9) 0.0092(9) 0.0063(9)
C32 0.0276(13) 0.0293(11) 0.0295(11) 0.0048(9) 0.0069(10) 0.0065(10)
C33 0.0289(13) 0.0345(12) 0.0329(11) 0.0104(10) 0.0081(10) 0.0104(10)
C34 0.0327(14) 0.0291(11) 0.0409(13) 0.0114(10) 0.0115(11) 0.0112(10)
C35 0.0319(14) 0.0264(11) 0.0368(12) 0.0015(9) 0.0069(10) 0.0057(10)
C36 0.0294(13) 0.0314(11) 0.0292(11) 0.0063(9) 0.0037(10) 0.0082(10)
C37 0.0263(13) 0.0244(11) 0.0293(11) 0.0053(9) 0.0040(9) 0.0045(9)
C38 0.0323(14) 0.0290(11) 0.0270(11) 0.0043(9) 0.0062(10) 0.0086(10)
C39 0.0357(14) 0.0338(12) 0.0277(11) 0.0057(9) 0.0023(10) 0.0058(11)
C40 0.0279(14) 0.0367(12) 0.0352(12) 0.0120(10) 0.0001(10) 0.0092(11)
C41 0.0301(14) 0.0353(12) 0.0366(12) 0.0089(10) 0.0086(10) 0.0118(10)
C42 0.0306(13) 0.0309(11) 0.0281(11) 0.0044(9) 0.0045(10) 0.0079(10)
C43 0.0257(13) 0.0305(11) 0.0240(10) 0.0016(9) 0.0009(9) 0.0080(10)
C44 0.0329(14) 0.0316(12) 0.0295(11) 0.0026(9) 0.0057(10) 0.0094(10)
C45 0.0328(14) 0.0435(14) 0.0307(11) 0.0048(10) 0.0094(10) 0.0097(11)
C46 0.0335(14) 0.0461(14) 0.0283(11) -0.0028(10) 0.0055(10) 0.0175(11)
C47 0.0339(14) 0.0316(12) 0.0297(11) -0.0014(9) 0.0016(10) 0.0122(11)
C48 0.0278(13) 0.0323(12) 0.0249(10) 0.0016(9) 0.0001(9) 0.0076(10)
C49 0.0293(13) 0.0224(10) 0.0263(10) 0.0038(8) 0.0061(9) 0.0066(9)
C50 0.0304(14) 0.0306(11) 0.0303(11) 0.0086(9) 0.0069(10) 0.0089(10)
C51 0.0344(15) 0.0395(13) 0.0378(12) 0.0106(10) 0.0135(11) 0.0135(11)
C52 0.0475(17) 0.0392(13) 0.0303(12) 0.0108(10) 0.0164(11) 0.0126(12)
C53 0.0404(16) 0.0329(12) 0.0269(11) 0.0074(9) 0.0049(10) 0.0102(11)
C54 0.0303(13) 0.0247(11) 0.0305(11) 0.0039(9) 0.0042(10) 0.0082(10)
C55 0.0245(12) 0.0263(11) 0.0261(10) -0.0012(8) 0.0014(9) 0.0062(9)
C56 0.0315(14) 0.0290(11) 0.0274(11) 0.0025(9) 0.0014(10) 0.0096(10)
C57 0.0385(15) 0.0309(12) 0.0344(12) 0.0029(10) 0.0008(11) 0.0146(11)
C58 0.0308(14) 0.0381(13) 0.0422(13) -0.0030(10) 0.0021(11) 0.0155(11)
C59 0.0255(13) 0.0369(12) 0.0381(12) 0.0010(10) 0.0073(10) 0.0091(10)
C60 0.0260(13) 0.0284(11) 0.0290(11) 0.0003(9) 0.0007(9) 0.0084(10)
C61 0.0308(14) 0.0310(12) 0.0338(12) 0.0008(9) 0.0058(10) 0.0048(10)
C62 0.0408(16) 0.0506(15) 0.0382(13) 0.0066(11) 0.0104(12) 0.0025(13)
C63 0.0423(18) 0.0585(17) 0.0498(16) 0.0034(13) 0.0197(14) -0.0058(14)
C64 0.0302(15) 0.0540(16) 0.0537(16) -0.0141(13) 0.0101(13) 0.0032(13)
C65 0.0330(15) 0.0402(13) 0.0409(13) -0.0063(11) 0.0029(12) 0.0110(11)
C66 0.0315(14) 0.0320(12) 0.0379(12) 0.0019(10) 0.0070(11) 0.0078(10)
C67 0.0364(15) 0.0281(11) 0.0291(11) 0.0063(9) -0.0001(10) 0.0110(10)
C68 0.0358(15) 0.0307(12) 0.0371(12) 0.0033(10) -0.0030(11) 0.0100(11)
C69 0.0492(18) 0.0308(12) 0.0382(13) -0.0009(10) -0.0074(12) 0.0150(12)
C70 0.064(2) 0.0359(13) 0.0306(12) 0.0004(10) 0.0012(13) 0.0259(13)
C71 0.0493(17) 0.0440(14) 0.0349(12) 0.0055(11) 0.0064(12) 0.0212(13)
C72 0.0385(15) 0.0356(12) 0.0305(12) 0.0027(10) 0.0026(11) 0.0122(11)
P2 0.0234(3) 0.0269(3) 0.0229(3) 0.0040(2) 0.0055(2) 0.0069(2)
N2 0.0267(11) 0.0263(10) 0.0239(9) 0.0010(8) 0.0012(9) 0.0009(9)
P3 0.0244(3) 0.0262(3) 0.0252(3) 0.0044(2) 0.0046(2) 0.0065(2)
N3 0.0290(11) 0.0279(10) 0.0245(9) 0.0062(8) 0.0010(8) 0.0082(8)
P4 0.0265(3) 0.0263(3) 0.0246(3) 0.0044(2) 0.0050(2) 0.0080(2)
P5 0.0232(3) 0.0251(3) 0.0242(3) 0.0040(2) 0.0047(2) 0.0067(2)
P6 0.0297(4) 0.0274(3) 0.0296(3) 0.0046(2) 0.0035(3) 0.0051(3)
C100 0.0446(13) 0.0499(12) 0.0658(12) 0.0037(10) 0.0175(11) 0.0207(9)
C101 0.0446(13) 0.0499(12) 0.0658(12) 0.0037(10) 0.0175(11) 0.0207(9)
C102 0.0446(13) 0.0499(12) 0.0658(12) 0.0037(10) 0.0175(11) 0.0207(9)
C103 0.0446(13) 0.0499(12) 0.0658(12) 0.0037(10) 0.0175(11) 0.0207(9)
C104 0.0446(13) 0.0499(12) 0.0658(12) 0.0037(10) 0.0175(11) 0.0207(9)
C105 0.0446(13) 0.0499(12) 0.0658(12) 0.0037(10) 0.0175(11) 0.0207(9)
C106 0.098(6) 0.134(7) 0.046(4) 0.005(4) 0.012(4) 0.068(6)

loop_
_atom_type_symbol
_atom_type_description
_atom_type_scat_dispersion_real
_atom_type_scat_dispersion_imag
_atom_type_scat_source
C C 0.0033 0.0016 'International Tables Vol C Tables 4.2.6.8 and 6.1.1.4'
H H 0.0000 0.0000 'International Tables Vol C Tables 4.2.6.8 and 6.1.1.4'
Fe Fe 0.3463 0.8444 'International Tables Vol C Tables 4.2.6.8 and 6.1.1.4'
N N 0.0061 0.0033 'International Tables Vol C Tables 4.2.6.8 and 6.1.1.4'
P P 0.1023 0.0942 'International Tables Vol C Tables 4.2.6.8 and 6.1.1.4'

loop_
_exptl_crystal_face_index_h
_exptl_crystal_face_index_k
_exptl_crystal_face_index_l
_exptl_crystal_face_perp_dist
-1 7 -3 0.0520
-8 3 1 0.1180
-6 1 5 0.0980
6 0 -1 0.2210
3 -1 -4 0.1960
0 1 5 0.1290
1 -8 3 0.0680
0 -1 -5 0.1190

loop_
_geom_angle_atom_site_label_1
_geom_angle_atom_site_label_2
_geom_angle_atom_site_label_3
_geom_angle
P5 Fe1 P4 96.38(4)
P5 Fe1 P3 155.07(3)
P4 Fe1 P3 71.74(4)
P5 Fe1 P1 98.04(4)
P4 Fe1 P1 110.83(4)
P3 Fe1 P1 106.62(4)
P5 Fe1 P2 92.53(4)
P4 Fe1 P2 170.90(2)
P3 Fe1 P2 100.68(4)
P1 Fe1 P2 65.87(4)
P5 Fe1 H1FE 80.1(9)
P4 Fe1 H1FE 85.5(8)
P3 Fe1 H1FE 77.2(9)
P1 Fe1 H1FE 163.7(8)
P2 Fe1 H1FE 97.9(8)
N1 P1 C1 106.23(10)
N1 P1 C7 107.13(9)
C1 P1 C7 97.43(10)
N1 P1 Fe1 97.16(7)
C1 P1 Fe1 125.61(7)
C7 P1 Fe1 121.64(8)
N1 P1 P2 41.43(7)
C1 P1 P2 137.32(7)
C7 P1 P2 116.48(8)
Fe1 P1 P2 57.36(3)
P2 N1 P1 96.68(9)
C2 C1 C6 118.5(2)
C2 C1 P1 121.85(16)
C6 C1 P1 119.65(16)
C3 C2 C1 120.9(2)
C3 C2 H2A 119.5
C1 C2 H2A 119.5
C2 C3 C4 120.0(2)
C2 C3 H3A 120.0
C4 C3 H3A 120.0
C5 C4 C3 119.8(2)
C5 C4 H4A 120.1
C3 C4 H4A 120.1
C6 C5 C4 120.2(2)
C6 C5 H5A 119.9
C4 C5 H5A 119.9
C5 C6 C1 120.5(2)
C5 C6 H6A 119.7
C1 C6 H6A 119.7
C12 C7 C8 118.16(19)
C12 C7 P1 120.99(16)
C8 C7 P1 120.85(16)
C9 C8 C7 120.4(2)
C9 C8 H8A 119.8
C7 C8 H8A 119.8
C10 C9 C8 120.5(2)
C10 C9 H9A 119.7
C8 C9 H9A 119.7
C9 C10 C11 119.6(2)
C9 C10 H10A 120.2
C11 C10 H10A 120.2
C12 C11 C10 119.7(2)
C12 C11 H11A 120.2
C10 C11 H11A 120.2
C11 C12 C7 121.6(2)
C11 C12 H12A 119.2
C7 C12 H12A 119.2
C14 C13 C18 118.8(2)
C14 C13 P2 122.69(16)
C18 C13 P2 118.49(18)
C15 C14 C13 120.5(2)
C15 C14 H14A 119.8
C13 C14 H14A 119.8
C16 C15 C14 120.1(2)
C16 C15 H15A 120.0
C14 C15 H15A 120.0
C17 C16 C15 120.1(2)
C17 C16 H16A 119.9
C15 C16 H16A 119.9
C16 C17 C18 120.2(2)
C16 C17 H17A 119.9
C18 C17 H17A 119.9
C17 C18 C13 120.4(2)
C17 C18 H18A 119.8
C13 C18 H18A 119.8
C20 C19 C24 117.84(19)
C20 C19 P2 122.84(16)
C24 C19 P2 118.99(17)
C21 C20 C19 120.8(2)
C21 C20 H20A 119.6
C19 C20 H20A 119.6
C20 C21 C22 120.3(2)
C20 C21 H21A 119.9
C22 C21 H21A 119.9
C23 C22 C21 119.7(2)
C23 C22 H22A 120.1
C21 C22 H22A 120.1
C22 C23 C24 120.1(2)
C22 C23 H23A 119.9
C24 C23 H23A 119.9
C23 C24 C19 121.3(2)
C23 C24 H24A 119.4
C19 C24 H24A 119.4
C30 C25 C26 117.7(2)
C30 C25 P3 119.67(17)
C26 C25 P3 122.64(18)
C27 C26 C25 120.4(2)
C27 C26 H26A 119.8
C25 C26 H26A 119.8
C28 C27 C26 120.9(2)
C28 C27 H27A 119.5
C26 C27 H27A 119.5
C29 C28 C27 119.9(3)
C29 C28 H28A 120.1
C27 C28 H28A 120.1
C28 C29 C30 119.4(2)
C28 C29 H29A 120.3
C30 C29 H29A 120.3
C29 C30 C25 121.8(2)
C29 C30 H30A 119.1
C25 C30 H30A 119.1
C32 C31 C36 118.34(19)
C32 C31 P3 121.40(16)
C36 C31 P3 120.23(15)
C33 C32 C31 120.3(2)
C33 C32 H32A 119.9
C31 C32 H32A 119.9
C32 C33 C34 120.9(2)
C32 C33 H33A 119.6
C34 C33 H33A 119.6
C33 C34 C35 119.2(2)
C33 C34 H34A 120.4
C35 C34 H34A 120.4
C36 C35 C34 120.3(2)
C36 C35 H35A 119.8
C34 C35 H35A 119.8
C35 C36 C31 120.94(19)
C35 C36 H36A 119.5
C31 C36 H36A 119.5
C42 C37 C38 118.8(2)
C42 C37 P4 118.51(16)
C38 C37 P4 122.49(18)
C39 C38 C37 119.9(2)
C39 C38 H38A 120.0
C37 C38 H38A 120.0
C40 C39 C38 120.8(2)
C40 C39 H39A 119.6
C38 C39 H39A 119.6
C39 C40 C41 119.9(2)
C39 C40 H40A 120.1
C41 C40 H40A 120.1
C40 C41 C42 119.5(2)
C40 C41 H41A 120.2
C42 C41 H41A 120.2
C37 C42 C41 121.0(2)
C37 C42 H42A 119.5
C41 C42 H42A 119.5
C48 C43 C44 118.1(2)
C48 C43 P4 121.70(17)
C44 C43 P4 119.94(16)
C45 C44 C43 121.0(2)
C45 C44 H44A 119.5
C43 C44 H44A 119.5
C44 C45 C46 119.9(2)
C44 C45 H45A 120.1
C46 C45 H45A 120.1
C47 C46 C45 120.0(2)
C47 C46 H46A 120.0
C45 C46 H46A 120.0
C46 C47 C48 120.0(2)
C46 C47 H47A 120.0
C48 C47 H47A 120.0
C47 C48 C43 121.0(2)
C47 C48 H48A 119.5
C43 C48 H48A 119.5
C50 C49 C54 118.0(2)
C50 C49 P5 118.12(15)
C54 C49 P5 123.89(18)
C51 C50 C49 121.2(2)
C51 C50 H50A 119.4
C49 C50 H50A 119.4
C52 C51 C50 120.2(2)
C52 C51 H51A 119.9
C50 C51 H51A 119.9
C53 C52 C51 119.4(2)
C53 C52 H52A 120.3
C51 C52 H52A 120.3
C52 C53 C54 120.9(2)
C52 C53 H53A 119.5
C54 C53 H53A 119.5
C53 C54 C49 120.3(2)
C53 C54 H54A 119.8
C49 C54 H54A 119.8
C56 C55 C60 117.9(2)
C56 C55 P5 123.38(18)
C60 C55 P5 118.41(16)
C57 C56 C55 120.6(2)
C57 C56 H56A 119.7
C55 C56 H56A 119.7
C58 C57 C56 120.8(2)
C58 C57 H57A 119.6
C56 C57 H57A 119.6
C57 C58 C59 119.3(2)
C57 C58 H58A 120.4
C59 C58 H58A 120.4
C60 C59 C58 119.9(2)
C60 C59 H59A 120.1
C58 C59 H59A 120.1
C59 C60 C55 121.5(2)
C59 C60 H60A 119.2
C55 C60 H60A 119.2
C62 C61 C66 118.4(2)
C62 C61 P6 117.73(19)
C66 C61 P6 123.58(18)
C63 C62 C61 120.6(2)
C63 C62 H62A 119.7
C61 C62 H62A 119.7
C64 C63 C62 120.3(3)
C64 C63 H63A 119.9
C62 C63 H63A 119.9
C63 C64 C65 120.2(3)
C63 C64 H64A 119.9
C65 C64 H64A 119.9
C64 C65 C66 119.6(2)
C64 C65 H65A 120.2
C66 C65 H65A 120.2
C65 C66 C61 120.8(2)
C65 C66 H66A 119.6
C61 C66 H66A 119.6
C72 C67 C68 118.0(2)
C72 C67 P6 119.64(17)
C68 C67 P6 121.8(2)
C69 C68 C67 120.6(3)
C69 C68 H68A 119.7
C67 C68 H68A 119.7
C70 C69 C68 121.1(2)
C70 C69 H69A 119.5
C68 C69 H69A 119.5
C69 C70 C71 119.4(2)
C69 C70 H70A 120.3
C71 C70 H70A 120.3
C70 C71 C72 119.7(3)
C70 C71 H71A 120.2
C72 C71 H71A 120.2
C67 C72 C71 121.2(2)
C67 C72 H72A 119.4
C71 C72 H72A 119.4
N1 P2 C13 108.05(10)
N1 P2 C19 105.43(10)
C13 P2 C19 94.98(9)
N1 P2 Fe1 97.02(7)
C13 P2 Fe1 119.60(7)
C19 P2 Fe1 130.14(7)
N1 P2 P1 41.89(6)
C13 P2 P1 115.91(7)
C19 P2 P1 139.27(8)
Fe1 P2 P1 56.76(3)
P4 N2 P3 102.04(11)
P4 N2 H1N2 127.2(18)
P3 N2 H1N2 128.6(19)
N2 P3 C31 101.54(10)
N2 P3 C25 104.97(10)
C31 P3 C25 100.18(10)
N2 P3 Fe1 92.70(8)
C31 P3 Fe1 131.38(8)
C25 P3 Fe1 120.69(8)
P5 N3 P6 123.88(12)
P5 N3 H1N3 114.0(17)
P6 N3 H1N3 121.8(17)
N2 P4 C43 105.66(10)
N2 P4 C37 101.04(10)
C43 P4 C37 101.83(10)
N2 P4 Fe1 93.41(7)
C43 P4 Fe1 123.93(7)
C37 P4 Fe1 125.86(7)
N3 P5 C49 99.18(10)
N3 P5 C55 100.45(9)
C49 P5 C55 102.28(10)
N3 P5 Fe1 119.68(7)
C49 P5 Fe1 118.07(7)
C55 P5 Fe1 114.16(8)
N3 P6 C61 103.77(10)
N3 P6 C67 105.56(10)
C61 P6 C67 99.43(11)
C101 C100 C105 120.0
C101 C100 H10B 120.0
C105 C100 H10B 120.0
C102 C101 C100 120.0
C102 C101 H10C 120.0
C100 C101 H10C 120.0
C101 C102 C103 120.0
C101 C102 H10D 120.0
C103 C102 H10D 120.0
C102 C103 C104 120.0
C102 C103 H10E 120.0
C104 C103 H10E 120.0
C105 C104 C103 120.0
C105 C104 H10F 120.0
C103 C104 H10F 120.0
C104 C105 C100 120.0
C104 C105 C106 121.0(4)
C100 C105 C106 119.0(4)

loop_
_geom_bond_atom_site_label_1
_geom_bond_atom_site_label_2
_geom_bond_distance
Fe1 P5 2.2193(8)
Fe1 P4 2.2339(10)
Fe1 P3 2.2403(10)
Fe1 P1 2.2794(9)
Fe1 P2 2.2949(10)
Fe1 H1FE 1.47(2)
P1 N1 1.6721(18)
P1 C1 1.833(2)
P1 C7 1.845(2)
P1 P2 2.4871(10)
N1 P2 1.657(2)
C1 C2 1.394(3)
C1 C6 1.400(3)
C2 C3 1.383(3)
C2 H2A 0.9500
C3 C4 1.388(3)
C3 H3A 0.9500
C4 C5 1.387(3)
C4 H4A 0.9500
C5 C6 1.385(3)
C5 H5A 0.9500
C6 H6A 0.9500
C7 C12 1.390(3)
C7 C8 1.396(3)
C8 C9 1.394(3)
C8 H8A 0.9500
C9 C10 1.381(3)
C9 H9A 0.9500
C10 C11 1.387(3)
C10 H10A 0.9500
C11 C12 1.387(3)
C11 H11A 0.9500
C12 H12A 0.9500
C13 C14 1.395(3)
C13 C18 1.400(3)
C13 P2 1.845(2)
C14 C15 1.388(3)
C14 H14A 0.9500
C15 C16 1.388(3)
C15 H15A 0.9500
C16 C17 1.379(3)
C16 H16A 0.9500
C17 C18 1.390(3)
C17 H17A 0.9500
C18 H18A 0.9500
C19 C20 1.398(3)
C19 C24 1.402(3)
C19 P2 1.851(2)
C20 C21 1.393(3)
C20 H20A 0.9500
C21 C22 1.393(3)
C21 H21A 0.9500
C22 C23 1.377(3)
C22 H22A 0.9500
C23 C24 1.393(3)
C23 H23A 0.9500
C24 H24A 0.9500
C25 C30 1.393(3)
C25 C26 1.394(3)
C25 P3 1.851(2)
C26 C27 1.382(4)
C26 H26A 0.9500
C27 C28 1.376(4)
C27 H27A 0.9500
C28 C29 1.374(4)
C28 H28A 0.9500
C29 C30 1.386(3)
C29 H29A 0.9500
C30 H30A 0.9500
C31 C32 1.402(3)
C31 C36 1.402(3)
C31 P3 1.840(2)
C32 C33 1.385(3)
C32 H32A 0.9500
C33 C34 1.390(3)
C33 H33A 0.9500
C34 C35 1.389(3)
C34 H34A 0.9500
C35 C36 1.383(3)
C35 H35A 0.9500
C36 H36A 0.9500
C37 C42 1.385(3)
C37 C38 1.403(3)
C37 P4 1.852(2)
C38 C39 1.392(3)
C38 H38A 0.9500
C39 C40 1.380(3)
C39 H39A 0.9500
C40 C41 1.387(3)
C40 H40A 0.9500
C41 C42 1.400(3)
C41 H41A 0.9500
C42 H42A 0.9500
C43 C48 1.393(3)
C43 C44 1.398(3)
C43 P4 1.833(2)
C44 C45 1.384(3)
C44 H44A 0.9500
C45 C46 1.389(3)
C45 H45A 0.9500
C46 C47 1.380(3)
C46 H46A 0.9500
C47 C48 1.389(3)
C47 H47A 0.9500
C48 H48A 0.9500
C49 C50 1.398(3)
C49 C54 1.402(3)
C49 P5 1.845(2)
C50 C51 1.387(3)
C50 H50A 0.9500
C51 C52 1.387(3)
C51 H51A 0.9500
C52 C53 1.378(3)
C52 H52A 0.9500
C53 C54 1.393(3)
C53 H53A 0.9500
C54 H54A 0.9500
C55 C56 1.392(3)
C55 C60 1.396(3)
C55 P5 1.855(2)
C56 C57 1.393(3)
C56 H56A 0.9500
C57 C58 1.378(4)
C57 H57A 0.9500
C58 C59 1.391(3)
C58 H58A 0.9500
C59 C60 1.384(3)
C59 H59A 0.9500
C60 H60A 0.9500
C61 C62 1.389(3)
C61 C66 1.397(3)
C61 P6 1.831(3)
C62 C63 1.391(4)
C62 H62A 0.9500
C63 C64 1.376(4)
C63 H63A 0.9500
C64 C65 1.381(4)
C64 H64A 0.9500
C65 C66 1.394(3)
C65 H65A 0.9500
C66 H66A 0.9500
C67 C72 1.392(3)
C67 C68 1.401(3)
C67 P6 1.850(2)
C68 C69 1.385(3)
C68 H68A 0.9500
C69 C70 1.371(4)
C69 H69A 0.9500
C70 C71 1.397(4)
C70 H70A 0.9500
C71 C72 1.393(3)
C71 H71A 0.9500
C72 H72A 0.9500
N2 P4 1.677(2)
N2 P3 1.6950(19)
N2 H1N2 0.74(2)
N3 P5 1.707(2)
N3 P6 1.7161(19)
N3 H1N3 0.76(2)
C100 C101 1.3900
C100 C105 1.3900
C100 H10B 0.9500
C101 C102 1.3900
C101 H10C 0.9500
C102 C103 1.3900
C102 H10D 0.9500
C103 C104 1.3900
C103 H10E 0.9500
C104 C105 1.3900
C104 H10F 0.9500
C105 C106 1.497(6)
C106 H10G 0.9800
C106 H10H 0.9800
C106 H10I 0.9800
